data_4120485
loop_
_publ_author_name
'Lagaditis, Paraskevi O.'
'Sues, Peter E.'
'Sonnenberg, Jessica F.'
'Wan, Kai Yang'
'Lough, Alan J.'
'Morris, Robert H.'

_publ_section_title
;
 Iron(II) Complexes Containing Unsymmetrical P-N-P' Pincer Ligands for the
 Catalytic Asymmetric Hydrogenation of Ketones and Imines.
;
_journal_issue 4
_journal_name_full 'Journal of the American Chemical Society'
_journal_page_first 1367
_journal_page_last 1380
_journal_paper_doi 10.1021/ja4082233
_journal_volume 136
_journal_year 2014
_chemical_formula_moiety 'C24 H31 Br Fe N O2 P2, B F4'
_chemical_formula_sum 'C24 H31 B Br F4 Fe N O2 P2'
_chemical_formula_weight 650.01
_chemical_name_systematic
; 
 ? 
;
_space_group_IT_number 14
_symmetry_cell_setting monoclinic
_symmetry_space_group_name_Hall '-P 2yn'
_symmetry_space_group_name_H-M 'P 1 21/n 1'
_atom_sites_solution_hydrogens geom
_atom_sites_solution_primary direct
_atom_sites_solution_secondary difmap
_audit_creation_method SHELXL-97
_cell_angle_alpha 90.00
_cell_angle_beta 101.3850(10)
_cell_angle_gamma 90.00
_cell_formula_units_Z 4
_cell_length_a 11.3747(6)
_cell_length_b 13.0802(8)
_cell_length_c 18.9709(11)
_cell_measurement_reflns_used 9926
_cell_measurement_temperature 150(1)
_cell_measurement_theta_max 27.47
_cell_measurement_theta_min 2.40
_cell_volume 2767.0(3)
_computing_cell_refinement APEX2
_computing_data_collection 'APEX2 (Bruker, 2007)'
_computing_data_reduction 'SAINT (Bruker, 2007)'
_computing_molecular_graphics 'PLATON (Spek, 2009)'
_computing_publication_material 'SHELXTL (Sheldrick, 2008)'
_computing_structure_refinement 'SHELXL-97 (Sheldrick, 2008)'
_computing_structure_solution 'SHELXS-97 (Sheldrick, 2008)'
_diffrn_ambient_temperature 150(1)
_diffrn_measured_fraction_theta_full 0.991
_diffrn_measured_fraction_theta_max 0.976
_diffrn_measurement_device_type 'Bruker APEX DUO'
_diffrn_measurement_method '\f and \w scans'
_diffrn_radiation_monochromator 'Bruker TRiumph'
_diffrn_radiation_source 'fine-focus sealed tube'
_diffrn_radiation_type MoK\a
_diffrn_radiation_wavelength 0.71073
_diffrn_reflns_av_R_equivalents 0.0316
_diffrn_reflns_av_sigmaI/netI 0.0352
_diffrn_reflns_limit_h_max 14
_diffrn_reflns_limit_h_min -14
_diffrn_reflns_limit_k_max 16
_diffrn_reflns_limit_k_min -6
_diffrn_reflns_limit_l_max 24
_diffrn_reflns_limit_l_min -21
_diffrn_reflns_number 21777
_diffrn_reflns_theta_full 25.24
_diffrn_reflns_theta_max 27.52
_diffrn_reflns_theta_min 1.90
_diffrn_standards_number 0
_exptl_absorpt_coefficient_mu 2.154
_exptl_absorpt_correction_T_max 0.7456
_exptl_absorpt_correction_T_min 0.6142
_exptl_absorpt_correction_type multi-scan
_exptl_absorpt_process_details 'SABABS (Sheldrick, 1996)'
_exptl_crystal_colour red
_exptl_crystal_density_diffrn 1.560
_exptl_crystal_density_method 'not measured'
_exptl_crystal_description plate
_exptl_crystal_F_000 1320
_exptl_crystal_size_max 0.20
_exptl_crystal_size_mid 0.17
_exptl_crystal_size_min 0.10
_refine_diff_density_max 1.319
_refine_diff_density_min -1.492
_refine_diff_density_rms 0.134
_refine_ls_extinction_method none
_refine_ls_goodness_of_fit_ref 1.190
_refine_ls_hydrogen_treatment constr
_refine_ls_matrix_type full
_refine_ls_number_parameters 329
_refine_ls_number_reflns 6213
_refine_ls_number_restraints 0
_refine_ls_restrained_S_all 1.190
_refine_ls_R_factor_all 0.0665
_refine_ls_R_factor_gt 0.0474
_refine_ls_shift/su_max 0.002
_refine_ls_shift/su_mean 0.000
_refine_ls_structure_factor_coef Fsqd
_refine_ls_weighting_details 'calc w=1/[\s^2^(Fo^2^)+(0.0276P)^2^+11.8576P] where P=(Fo^2^+2Fc^2^)/3'
_refine_ls_weighting_scheme calc
_refine_ls_wR_factor_gt 0.1199
_refine_ls_wR_factor_ref 0.1354
_reflns_number_gt 4806
_reflns_number_total 6213
_reflns_threshold_expression I>2\s(I)
_cod_data_source_file ja4082233_si_002.cif
_cod_data_source_block 4b
_cod_depositor_comments
;
The following automatic conversions were performed:

'_symmetry_cell_setting' value 'Monoclinic' changed to 'monoclinic'
according to
/usr/data/users/saulius/automatic-downloads/current/ACS/lib/dictionaries/cif_core.dic
dictionary named 'cif_core.dic' version 2.4.2 from 2011-04-26.

Automatic conversion script
Id: cif_fix_values 2281 2013-09-26 08:29:07Z andrius 
;
_cod_original_sg_symbol_H-M 'P 21/n'
_cod_database_code 4120485

loop_
_symmetry_equiv_pos_as_xyz
'x, y, z'
'-x+1/2, y+1/2, -z+1/2'
'-x, -y, -z'
'x-1/2, -y-1/2, z-1/2'

loop_
_atom_site_label
_atom_site_type_symbol
_atom_site_fract_x
_atom_site_fract_y
_atom_site_fract_z
_atom_site_U_iso_or_equiv
_atom_site_adp_type
_atom_site_occupancy
_atom_site_symmetry_multiplicity
_atom_site_calc_flag
_atom_site_refinement_flags
Br1 Br 0.25349(4) 0.58138(4) 0.18089(3) 0.03361(14) Uani 1 1 d .
Fe1 Fe 0.26216(6) 0.76431(5) 0.15390(3) 0.02455(16) Uani 1 1 d .
P1 P 0.46504(11) 0.76485(10) 0.17172(6) 0.0313(3) Uani 1 1 d .
P2 P 0.06325(11) 0.80087(9) 0.13127(6) 0.0265(2) Uani 1 1 d .
O1 O 0.2177(3) 0.6978(3) 0.00162(18) 0.0410(9) Uani 1 1 d .
O2 O 0.2604(4) 0.7956(4) 0.30744(18) 0.0500(10) Uani 1 1 d .
N1 N 0.2840(4) 0.9100(3) 0.1313(2) 0.0329(9) Uani 1 1 d .
C1 C 0.4849(5) 0.8755(5) 0.1164(3) 0.0495(15) Uani 1 1 d .
H1A H 0.5607 0.9113 0.1367 0.059 Uiso 1 1 calc R
H1B H 0.4874 0.8537 0.0668 0.059 Uiso 1 1 calc R
C2 C 0.3809(5) 0.9441(4) 0.1165(3) 0.0438(14) Uani 1 1 d .
H2A H 0.3869 1.0144 0.1054 0.053 Uiso 1 1 calc R
C3 C 0.1824(5) 0.9805(4) 0.1307(3) 0.0397(12) Uani 1 1 d .
H3A H 0.1949 1.0440 0.1047 0.048 Uiso 1 1 calc R
H3B H 0.1772 0.9990 0.1806 0.048 Uiso 1 1 calc R
C4 C 0.0671(5) 0.9292(4) 0.0939(2) 0.0332(10) Uani 1 1 d .
H4A H 0.0640 0.9251 0.0414 0.040 Uiso 1 1 calc R
H4B H -0.0029 0.9692 0.1021 0.040 Uiso 1 1 calc R
C5 C 0.5541(4) 0.7987(4) 0.2610(3) 0.0364(11) Uani 1 1 d .
H5A H 0.6392 0.8029 0.2547 0.044 Uiso 1 1 calc R
C6 C 0.5246(5) 0.9036(4) 0.2877(3) 0.0495(15) Uani 1 1 d .
H6A H 0.5794 0.9189 0.3332 0.074 Uiso 1 1 calc R
H6B H 0.4418 0.9039 0.2953 0.074 Uiso 1 1 calc R
H6C H 0.5336 0.9556 0.2519 0.074 Uiso 1 1 calc R
C7 C 0.5514(6) 0.7144(5) 0.3159(3) 0.0498(15) Uani 1 1 d .
H7A H 0.6023 0.7338 0.3619 0.075 Uiso 1 1 calc R
H7B H 0.5813 0.6507 0.2988 0.075 Uiso 1 1 calc R
H7C H 0.4689 0.7044 0.3226 0.075 Uiso 1 1 calc R
C8 C 0.5480(5) 0.6571(5) 0.1434(3) 0.0480(14) Uani 1 1 d .
H8A H 0.5400 0.5988 0.1763 0.058 Uiso 1 1 calc R
C9 C 0.4965(5) 0.6209(6) 0.0674(4) 0.067(2) Uani 1 1 d .
H9A H 0.5469 0.5661 0.0542 0.101 Uiso 1 1 calc R
H9B H 0.4944 0.6781 0.0338 0.101 Uiso 1 1 calc R
H9C H 0.4150 0.5950 0.0651 0.101 Uiso 1 1 calc R
C10 C 0.6830(5) 0.6789(7) 0.1520(4) 0.070(2) Uani 1 1 d .
H10A H 0.7215 0.6222 0.1315 0.106 Uiso 1 1 calc R
H10B H 0.7188 0.6859 0.2031 0.106 Uiso 1 1 calc R
H10C H 0.6946 0.7423 0.1268 0.106 Uiso 1 1 calc R
C11 C 0.2408(4) 0.7257(4) 0.0593(3) 0.0328(10) Uani 1 1 d .
C12 C 0.2646(4) 0.7862(4) 0.2480(3) 0.0350(11) Uani 1 1 d .
C21 C -0.0083(4) 0.8067(4) 0.2092(3) 0.0326(10) Uani 1 1 d .
C22 C -0.0024(5) 0.7195(4) 0.2519(3) 0.0395(12) Uani 1 1 d .
H22A H 0.0375 0.6601 0.2397 0.047 Uiso 1 1 calc R
C23 C -0.0546(5) 0.7190(5) 0.3123(3) 0.0483(15) Uani 1 1 d .
H23A H -0.0502 0.6599 0.3418 0.058 Uiso 1 1 calc R
C24 C -0.1127(5) 0.8054(5) 0.3286(3) 0.0484(14) Uani 1 1 d .
H24A H -0.1477 0.8057 0.3701 0.058 Uiso 1 1 calc R
C25 C -0.1212(5) 0.8902(5) 0.2865(4) 0.0528(15) Uani 1 1 d .
H25A H -0.1630 0.9487 0.2983 0.063 Uiso 1 1 calc R
C26 C -0.0681(5) 0.8914(4) 0.2258(3) 0.0422(12) Uani 1 1 d .
H26A H -0.0736 0.9506 0.1964 0.051 Uiso 1 1 calc R
C31 C -0.0469(4) 0.7313(4) 0.0660(3) 0.0307(10) Uani 1 1 d .
C32 C -0.0418(4) 0.6263(4) 0.0605(3) 0.0382(12) Uani 1 1 d .
H32A H 0.0224 0.5894 0.0891 0.046 Uiso 1 1 calc R
C33 C -0.1308(5) 0.5748(4) 0.0132(3) 0.0432(13) Uani 1 1 d .
H33A H -0.1275 0.5024 0.0098 0.052 Uiso 1 1 calc R
C34 C -0.2237(5) 0.6274(5) -0.0291(3) 0.0441(13) Uani 1 1 d .
H34A H -0.2834 0.5915 -0.0619 0.053 Uiso 1 1 calc R
C35 C -0.2296(5) 0.7319(5) -0.0234(3) 0.0476(14) Uani 1 1 d .
H35A H -0.2945 0.7683 -0.0517 0.057 Uiso 1 1 calc R
C36 C -0.1410(5) 0.7846(4) 0.0236(3) 0.0389(12) Uani 1 1 d .
H36A H -0.1447 0.8569 0.0268 0.047 Uiso 1 1 calc R
F1 F 0.3368(3) 1.0377(3) -0.02658(17) 0.0526(8) Uani 1 1 d .
F2 F 0.3601(3) 0.8684(3) -0.04666(16) 0.0478(8) Uani 1 1 d .
F3 F 0.1752(3) 0.9343(3) -0.05161(19) 0.0537(9) Uani 1 1 d .
F4 F 0.2788(3) 0.9720(3) -0.13920(16) 0.0481(8) Uani 1 1 d .
B1 B 0.2885(5) 0.9530(4) -0.0661(3) 0.0320(12) Uani 1 1 d .

loop_
_atom_site_aniso_label
_atom_site_aniso_U_11
_atom_site_aniso_U_22
_atom_site_aniso_U_33
_atom_site_aniso_U_23
_atom_site_aniso_U_13
_atom_site_aniso_U_12
Br1 0.0364(3) 0.0253(2) 0.0382(3) 0.00696(19) 0.00498(19) -0.00085(19)
Fe1 0.0283(3) 0.0241(3) 0.0201(3) 0.0022(2) 0.0020(2) -0.0051(3)
P1 0.0279(6) 0.0387(7) 0.0257(6) -0.0006(5) 0.0015(5) -0.0077(5)
P2 0.0307(6) 0.0237(6) 0.0240(6) 0.0024(4) 0.0021(4) -0.0016(5)
O1 0.050(2) 0.042(2) 0.0290(18) -0.0055(16) 0.0028(16) -0.0163(17)
O2 0.054(2) 0.079(3) 0.0151(17) -0.0031(17) 0.0025(15) -0.004(2)
N1 0.042(2) 0.031(2) 0.0211(19) 0.0048(16) -0.0031(16) -0.0154(18)
C1 0.037(3) 0.064(4) 0.043(3) 0.021(3) -0.003(2) -0.026(3)
C2 0.049(3) 0.046(3) 0.030(3) 0.016(2) -0.009(2) -0.022(3)
C3 0.053(3) 0.021(2) 0.040(3) 0.004(2) -0.003(2) -0.004(2)
C4 0.045(3) 0.026(2) 0.025(2) 0.0070(18) -0.001(2) -0.002(2)
C5 0.028(2) 0.039(3) 0.036(3) -0.006(2) -0.007(2) 0.000(2)
C6 0.045(3) 0.044(3) 0.052(3) -0.014(3) -0.010(3) -0.003(3)
C7 0.055(4) 0.050(3) 0.038(3) 0.003(3) -0.008(3) 0.014(3)
C8 0.029(3) 0.063(4) 0.052(3) -0.020(3) 0.010(2) -0.001(3)
C9 0.041(3) 0.101(6) 0.060(4) -0.048(4) 0.010(3) -0.006(3)
C10 0.032(3) 0.115(6) 0.066(4) -0.043(4) 0.016(3) -0.011(4)
C11 0.032(2) 0.026(2) 0.039(3) -0.001(2) 0.002(2) -0.0090(19)
C12 0.025(2) 0.031(3) 0.047(3) 0.004(2) 0.000(2) -0.0025(19)
C21 0.028(2) 0.032(3) 0.035(3) -0.001(2) -0.0002(19) -0.003(2)
C22 0.038(3) 0.042(3) 0.042(3) 0.012(2) 0.015(2) 0.006(2)
C23 0.038(3) 0.064(4) 0.045(3) 0.023(3) 0.012(2) 0.000(3)
C24 0.040(3) 0.069(4) 0.041(3) -0.006(3) 0.018(2) -0.013(3)
C25 0.052(3) 0.047(3) 0.068(4) -0.018(3) 0.032(3) -0.008(3)
C26 0.045(3) 0.034(3) 0.049(3) -0.004(2) 0.015(2) -0.001(2)
C31 0.030(2) 0.029(2) 0.033(2) -0.0028(19) 0.0047(19) -0.0006(19)
C32 0.030(2) 0.034(3) 0.050(3) -0.006(2) 0.007(2) 0.000(2)
C33 0.039(3) 0.039(3) 0.053(3) -0.015(3) 0.012(2) -0.007(2)
C34 0.038(3) 0.058(4) 0.037(3) -0.013(3) 0.007(2) -0.014(3)
C35 0.044(3) 0.048(3) 0.043(3) 0.002(3) -0.010(2) -0.002(3)
C36 0.045(3) 0.037(3) 0.031(3) 0.003(2) -0.002(2) -0.001(2)
F1 0.068(2) 0.0433(19) 0.0475(19) -0.0066(15) 0.0137(16) -0.0177(16)
F2 0.0508(19) 0.053(2) 0.0385(17) 0.0001(15) 0.0068(14) 0.0160(16)
F3 0.0381(17) 0.058(2) 0.070(2) 0.0016(18) 0.0233(16) -0.0029(15)
F4 0.0518(18) 0.055(2) 0.0362(16) 0.0101(15) 0.0055(14) -0.0099(16)
B1 0.037(3) 0.038(3) 0.022(2) 0.004(2) 0.009(2) -0.005(2)

loop_
_atom_type_symbol
_atom_type_description
_atom_type_scat_dispersion_real
_atom_type_scat_dispersion_imag
_atom_type_scat_source
C C 0.0033 0.0016 'International Tables Vol C Tables 4.2.6.8 and 6.1.1.4'
H H 0.0000 0.0000 'International Tables Vol C Tables 4.2.6.8 and 6.1.1.4'
N N 0.0061 0.0033 'International Tables Vol C Tables 4.2.6.8 and 6.1.1.4'
O O 0.0106 0.0060 'International Tables Vol C Tables 4.2.6.8 and 6.1.1.4'
B B 0.0013 0.0007 'International Tables Vol C Tables 4.2.6.8 and 6.1.1.4'
F F 0.0171 0.0103 'International Tables Vol C Tables 4.2.6.8 and 6.1.1.4'
P P 0.1023 0.0942 'International Tables Vol C Tables 4.2.6.8 and 6.1.1.4'
Fe Fe 0.3463 0.8444 'International Tables Vol C Tables 4.2.6.8 and 6.1.1.4'
Br Br -0.2901 2.4595 'International Tables Vol C Tables 4.2.6.8 and 6.1.1.4'

loop_
_geom_angle_atom_site_label_1
_geom_angle_atom_site_label_2
_geom_angle_atom_site_label_3
_geom_angle
C12 Fe1 C11 170.4(2)
C12 Fe1 N1 94.78(19)
C11 Fe1 N1 92.95(18)
C12 Fe1 P1 92.03(15)
C11 Fe1 P1 94.65(16)
N1 Fe1 P1 82.03(13)
C12 Fe1 P2 88.50(15)
C11 Fe1 P2 86.47(16)
N1 Fe1 P2 85.38(13)
P1 Fe1 P2 167.40(5)
C12 Fe1 Br1 86.65(16)
C11 Fe1 Br1 86.13(15)
N1 Fe1 Br1 174.94(13)
P1 Fe1 Br1 93.08(4)
P2 Fe1 Br1 99.52(4)
C1 P1 C8 108.2(3)
C1 P1 C5 103.2(3)
C8 P1 C5 103.4(2)
C1 P1 Fe1 98.88(18)
C8 P1 Fe1 121.45(18)
C5 P1 Fe1 119.72(18)
C31 P2 C21 102.4(2)
C31 P2 C4 105.1(2)
C21 P2 C4 109.0(2)
C31 P2 Fe1 123.34(16)
C21 P2 Fe1 116.33(16)
C4 P2 Fe1 99.66(17)
C2 N1 C3 119.4(4)
C2 N1 Fe1 122.4(4)
C3 N1 Fe1 118.1(3)
C2 C1 P1 106.8(4)
C2 C1 H1A 110.4
P1 C1 H1A 110.4
C2 C1 H1B 110.4
P1 C1 H1B 110.4
H1A C1 H1B 108.6
N1 C2 C1 121.0(5)
N1 C2 H2A 119.5
C1 C2 H2A 119.5
N1 C3 C4 109.4(4)
N1 C3 H3A 109.8
C4 C3 H3A 109.8
N1 C3 H3B 109.8
C4 C3 H3B 109.8
H3A C3 H3B 108.2
C3 C4 P2 108.3(3)
C3 C4 H4A 110.0
P2 C4 H4A 110.0
C3 C4 H4B 110.0
P2 C4 H4B 110.0
H4A C4 H4B 108.4
C7 C5 C6 112.9(5)
C7 C5 P1 111.9(4)
C6 C5 P1 113.8(4)
C7 C5 H5A 105.8
C6 C5 H5A 105.8
P1 C5 H5A 105.8
C5 C6 H6A 109.5
C5 C6 H6B 109.5
H6A C6 H6B 109.5
C5 C6 H6C 109.5
H6A C6 H6C 109.5
H6B C6 H6C 109.5
C5 C7 H7A 109.5
C5 C7 H7B 109.5
H7A C7 H7B 109.5
C5 C7 H7C 109.5
H7A C7 H7C 109.5
H7B C7 H7C 109.5
C9 C8 C10 110.3(5)
C9 C8 P1 113.1(4)
C10 C8 P1 112.8(4)
C9 C8 H8A 106.7
C10 C8 H8A 106.7
P1 C8 H8A 106.7
C8 C9 H9A 109.5
C8 C9 H9B 109.5
H9A C9 H9B 109.5
C8 C9 H9C 109.5
H9A C9 H9C 109.5
H9B C9 H9C 109.5
C8 C10 H10A 109.5
C8 C10 H10B 109.5
H10A C10 H10B 109.5
C8 C10 H10C 109.5
H10A C10 H10C 109.5
H10B C10 H10C 109.5
O1 C11 Fe1 173.5(4)
O2 C12 Fe1 175.6(5)
C26 C21 C22 119.8(5)
C26 C21 P2 122.8(4)
C22 C21 P2 117.3(4)
C23 C22 C21 120.2(5)
C23 C22 H22A 119.9
C21 C22 H22A 119.9
C24 C23 C22 118.9(5)
C24 C23 H23A 120.5
C22 C23 H23A 120.5
C25 C24 C23 121.4(5)
C25 C24 H24A 119.3
C23 C24 H24A 119.3
C24 C25 C26 119.9(6)
C24 C25 H25A 120.0
C26 C25 H25A 120.0
C21 C26 C25 119.7(5)
C21 C26 H26A 120.2
C25 C26 H26A 120.2
C32 C31 C36 119.6(5)
C32 C31 P2 121.0(4)
C36 C31 P2 119.3(4)
C31 C32 C33 119.7(5)
C31 C32 H32A 120.1
C33 C32 H32A 120.1
C34 C33 C32 120.8(5)
C34 C33 H33A 119.6
C32 C33 H33A 119.6
C35 C34 C33 119.7(5)
C35 C34 H34A 120.2
C33 C34 H34A 120.2
C34 C35 C36 120.2(5)
C34 C35 H35A 119.9
C36 C35 H35A 119.9
C35 C36 C31 120.0(5)
C35 C36 H36A 120.0
C31 C36 H36A 120.0
F2 B1 F1 110.2(4)
F2 B1 F3 109.1(4)
F1 B1 F3 108.5(4)
F2 B1 F4 109.6(4)
F1 B1 F4 109.9(4)
F3 B1 F4 109.5(4)

loop_
_geom_bond_atom_site_label_1
_geom_bond_atom_site_label_2
_geom_bond_distance
Br1 Fe1 2.4530(8)
Fe1 C12 1.803(6)
Fe1 C11 1.834(5)
Fe1 N1 1.980(4)
Fe1 P1 2.2653(14)
Fe1 P2 2.2691(13)
P1 C1 1.827(5)
P1 C8 1.834(6)
P1 C5 1.847(5)
P2 C31 1.822(5)
P2 C21 1.824(5)
P2 C4 1.826(5)
O1 C11 1.134(6)
O2 C12 1.144(6)
N1 C2 1.270(6)
N1 C3 1.477(7)
C1 C2 1.484(9)
C1 H1A 0.9900
C1 H1B 0.9900
C2 H2A 0.9500
C3 C4 1.516(7)
C3 H3A 0.9900
C3 H3B 0.9900
C4 H4A 0.9900
C4 H4B 0.9900
C5 C7 1.522(8)
C5 C6 1.524(7)
C5 H5A 1.0000
C6 H6A 0.9800
C6 H6B 0.9800
C6 H6C 0.9800
C7 H7A 0.9800
C7 H7B 0.9800
C7 H7C 0.9800
C8 C9 1.522(8)
C8 C10 1.538(8)
C8 H8A 1.0000
C9 H9A 0.9800
C9 H9B 0.9800
C9 H9C 0.9800
C10 H10A 0.9800
C10 H10B 0.9800
C10 H10C 0.9800
C21 C26 1.368(7)
C21 C22 1.394(7)
C22 C23 1.391(7)
C22 H22A 0.9500
C23 C24 1.374(9)
C23 H23A 0.9500
C24 C25 1.359(9)
C24 H24A 0.9500
C25 C26 1.403(8)
C25 H25A 0.9500
C26 H26A 0.9500
C31 C32 1.379(7)
C31 C36 1.392(7)
C32 C33 1.388(7)
C32 H32A 0.9500
C33 C34 1.377(8)
C33 H33A 0.9500
C34 C35 1.374(8)
C34 H34A 0.9500
C35 C36 1.390(7)
C35 H35A 0.9500
C36 H36A 0.9500
F1 B1 1.389(6)
F2 B1 1.380(7)
F3 B1 1.392(6)
F4 B1 1.391(6)
